data_7706066
loop_
_publ_author_name
'Yin, Kuan'
'Hua, Linyan'
'Qu, Liye'
'Yao, Quanyou'
'Wang, Yaorong'
'Yuan, Dan'
'You, Hongpeng'
'Yao, Yingming'

_publ_section_title
;
 Heterobimetallic rare earth metal-zinc catalysts for reactions of
 epoxides and CO<sub>2</sub> under ambient conditions.
;
_journal_issue 4
_journal_name_full 'Dalton transactions (Cambridge, England : 2003)'
_journal_page_first 1453
_journal_page_last 1464
_journal_paper_doi 10.1039/d0dt03772a
_journal_volume 50
_journal_year 2021
_chemical_formula_moiety 'C68 H104 N2 O8 Yb2, 3(C7 H8)'
_chemical_formula_sum 'C89 H128 N2 O8 Yb2'
_chemical_formula_weight 1700.01
_space_group_crystal_system triclinic
_space_group_IT_number 2
_space_group_name_Hall '-P 1'
_space_group_name_H-M_alt 'P -1'
_atom_sites_solution_hydrogens geom
_atom_sites_solution_primary iterative
_audit_creation_date 2020-12-05
_audit_creation_method
;
Olex2 1.2
(compiled 2018.05.29 svn.r3508 for OlexSys, GUI svn.r5506)
;
_audit_update_record
;
2020-12-07 deposited with the CCDC.	2020-12-15 downloaded from the CCDC.
;
_cell_angle_alpha 62.587(6)
_cell_angle_beta 81.046(7)
_cell_angle_gamma 78.095(7)
_cell_formula_units_Z 1
_cell_length_a 9.824(2)
_cell_length_b 15.246(4)
_cell_length_c 16.151(4)
_cell_measurement_reflns_used 9937
_cell_measurement_temperature 120(2)
_cell_measurement_theta_max 27.45
_cell_measurement_theta_min 2.47
_cell_volume 2096.1(9)
_computing_cell_refinement 'Bruker SAINT'
_computing_data_collection 'Bruker APEX2'
_computing_data_reduction 'Bruker SAINT'
_computing_molecular_graphics 'Olex2 (Dolomanov et al., 2009)'
_computing_publication_material 'Olex2 (Dolomanov et al., 2009)'
_computing_structure_refinement 'ShelXL (Sheldrick, 2015)'
_computing_structure_solution 'olex2.solve (Bourhis et al., 2015)'
_diffrn_ambient_temperature 120.01
_diffrn_measured_fraction_theta_full 0.999
_diffrn_measured_fraction_theta_max 1.000
_diffrn_measurement_device_type 'Bruker APEX-II CCD'
_diffrn_measurement_method '\f and \w scans'
_diffrn_radiation_type MoK\a
_diffrn_radiation_wavelength 0.71073
_diffrn_reflns_av_R_equivalents 0.1070
_diffrn_reflns_av_unetI/netI 0.0450
_diffrn_reflns_Laue_measured_fraction_full 0.999
_diffrn_reflns_Laue_measured_fraction_max 1.000
_diffrn_reflns_limit_h_max 12
_diffrn_reflns_limit_h_min -12
_diffrn_reflns_limit_k_max 19
_diffrn_reflns_limit_k_min -19
_diffrn_reflns_limit_l_max 20
_diffrn_reflns_limit_l_min -20
_diffrn_reflns_number 103495
_diffrn_reflns_point_group_measured_fraction_full 0.999
_diffrn_reflns_point_group_measured_fraction_max 1.000
_diffrn_reflns_theta_full 25.242
_diffrn_reflns_theta_max 26.372
_diffrn_reflns_theta_min 2.350
_exptl_absorpt_coefficient_mu 2.271
_exptl_absorpt_correction_T_max 0.6594
_exptl_absorpt_correction_T_min 0.4636
_exptl_absorpt_correction_type multi-scan
_exptl_crystal_colour 'clear light colourless'
_exptl_crystal_colour_lustre clear
_exptl_crystal_colour_modifier light
_exptl_crystal_colour_primary colourless
_exptl_crystal_density_diffrn 1.347
_exptl_crystal_density_method 'not measured'
_exptl_crystal_description block
_exptl_crystal_F_000 880
_exptl_crystal_size_max 0.3
_exptl_crystal_size_mid 0.2
_exptl_crystal_size_min 0.2
_refine_diff_density_max 4.048
_refine_diff_density_min -1.620
_refine_diff_density_rms 0.167
_refine_ls_extinction_method none
_refine_ls_goodness_of_fit_ref 1.051
_refine_ls_hydrogen_treatment constr
_refine_ls_matrix_type full
_refine_ls_number_parameters 402
_refine_ls_number_reflns 8576
_refine_ls_number_restraints 20
_refine_ls_restrained_S_all 1.058
_refine_ls_R_factor_all 0.0639
_refine_ls_R_factor_gt 0.0496
_refine_ls_shift/su_max 0.001
_refine_ls_shift/su_mean 0.000
_refine_ls_structure_factor_coef Fsqd
_refine_ls_weighting_details 'w=1/[\s^2^(Fo^2^)+(0.0455P)^2^+18.7157P] where P=(Fo^2^+2Fc^2^)/3'
_refine_ls_weighting_scheme calc
_refine_ls_wR_factor_gt 0.1146
_refine_ls_wR_factor_ref 0.1261
_reflns_Friedel_coverage 0.000
_reflns_number_gt 7350
_reflns_number_total 8576
_reflns_threshold_expression 'I > 2\s(I)'
_cod_data_source_file d0dt03772a2.cif
_cod_data_source_block b170909f_0m
_cod_depositor_comments 'Adding full bibliography for 7706065--7706075.cif.'
_cod_original_cell_volume 2096.2(9)
_cod_database_code 7706066
_shelx_shelxl_version_number 2016/4
_shelx_space_group_comment
;
The symmetry employed for this shelxl refinement is uniquely defined
by the following loop, which should always be used as a source of
symmetry information in preference to the above space-group names.
They are only intended as comments.
;
_shelx_estimated_absorpt_t_max 0.659
_shelx_estimated_absorpt_t_min 0.549
_olex2_refinement_description
;
1. Fixed Uiso
 At 1.2 times of:
  All C(H) groups, All C(H,H) groups
 At 1.5 times of:
  All C(H,H,H) groups
2. Restrained distances
 C31-C32 = C31-C32A = C31-C33 = C31-C33A = C31-C34 = C31-C34A
 1.53 with sigma of 0.02
 C35-C36 = C36-C37 = C37-C38 = C38-C39 = C39-C40 = C40-C35
 1.39 with sigma of 0.02
 C48-C44
 1.51 with sigma of 0.02
 C35-C41
 1.65 with sigma of 0.02
 C44-C48
 1.65 with sigma of 0.02
 C48-C43 \\sim C48-C45
 with sigma of 0.02
3. Restrained planarity
 C42, C43, C44, C45, C46, C47, C48
 with sigma of 0.01
4. Uiso/Uaniso restraints and constraints
Uiso(C32) = Uiso(C33) = Uiso(C34)
Uiso(C32A) = Uiso(C33A) = Uiso(C34A)
Uanis(C35) = Uanis(C36) = Uanis(C37) = Uanis(C38) = Uanis(C39) = Uanis(C40) =
Uanis(C41)
Uiso(C42) = Uiso(C43) = Uiso(C44) = Uiso(C45) = Uiso(C46) = Uiso(C47) =
Uiso(C48)
5. Others
 Fixed Sof: C32(0.5) H32A(0.5) H32B(0.5) H32C(0.5) C33(0.5) H33A(0.5)
 H33B(0.5) H33C(0.5) C34(0.5) H34A(0.5) H34B(0.5) H34C(0.5) C32A(0.5) H32D(0.5)
 H32E(0.5) H32F(0.5) C33A(0.5) H33D(0.5) H33E(0.5) H33F(0.5) C34A(0.5)
 H34D(0.5) H34E(0.5) H34F(0.5) C42(0.5) H42(0.5) C43(0.5) H43(0.5) C44(0.5)
 C45(0.5) H45(0.5) C46(0.5) H46(0.5) C47(0.5) H47(0.5) C48(0.5) H48A(0.5)
 H48B(0.5) H48C(0.5)
6.a Secondary CH2 refined with riding coordinates:
 C1(H1A,H1B), C2(H2A,H2B), C3(H3A,H3B), C4(H4A,H4B), C11(H11B,H11A), C26(H26A,
 H26B)
6.b Me refined with riding coordinates:
 C32(H32A,H32B,H32C), C33(H33A,H33B,H33C), C34(H34A,H34B,H34C), C32A(H32D,H32E,
 H32F), C33A(H33D,H33E,H33F), C34A(H34D,H34E,H34F)
6.c Aromatic/amide H refined with riding coordinates:
 C7(H7), C9(H9), C22(H22), C24(H24), C36(H36), C37(H37), C38(H38), C39(H39),
 C40(H40), C42(H42), C43(H43), C45(H45), C46(H46), C47(H47)
6.d Fitted hexagon refined as free rotating group:
 C42(C43,C44,C45,C46,C47)
6.e Idealised Me refined as rotating group:
 C13(H13A,H13B,H13C), C14(H14A,H14B,H14C), C15(H15A,H15B,H15C), C17(H17A,H17B,
 H17C), C18(H18A,H18B,H18C), C19(H19A,H19B,H19C), C28(H28A,H28B,H28C), C29(H29A,
 H29B,H29C), C30(H30A,H30B,H30C), C41(H41A,H41B,H41C), C48(H48A,H48B,H48C)
;
_olex2_submission_special_instructions 'No special instructions were received'

loop_
_space_group_symop_operation_xyz
'x, y, z'
'-x, -y, -z'

loop_
_atom_site_label
_atom_site_type_symbol
_atom_site_fract_x
_atom_site_fract_y
_atom_site_fract_z
_atom_site_U_iso_or_equiv
_atom_site_adp_type
_atom_site_occupancy
_atom_site_site_symmetry_order
_atom_site_calc_flag
_atom_site_refinement_flags_posn
_atom_site_refinement_flags_adp
_atom_site_refinement_flags_occupancy
_atom_site_disorder_assembly
_atom_site_disorder_group
Yb1 Yb 0.38755(3) 0.90479(2) 0.52791(2) 0.02013(9) Uani 1 1 d . . . . .
N1 N 0.2019(5) 0.7932(3) 0.5883(3) 0.0231(10) Uani 1 1 d . . . . .
O1 O 0.5014(4) 0.7608(3) 0.6008(3) 0.0261(9) Uani 1 1 d . . . . .
O2 O 0.2987(4) 0.9411(3) 0.4026(3) 0.0266(9) Uani 1 1 d . . . . .
O3 O 0.2149(4) 0.9389(3) 0.6334(3) 0.0280(9) Uani 1 1 d . . . . .
O4 O 0.4099(4) 1.0438(3) 0.5373(3) 0.0219(8) Uani 1 1 d . . . . .
C1 C 0.1466(7) 0.7819(4) 0.6828(4) 0.0256(12) Uani 1 1 d . . . . .
H1A H 0.217044 0.741312 0.726874 0.031 Uiso 1 1 calc R . . . .
H1B H 0.066052 0.747517 0.702029 0.031 Uiso 1 1 calc R . . . .
C2 C 0.1048(6) 0.8827(5) 0.6845(5) 0.0275(13) Uani 1 1 d . . . . .
H2A H 0.017543 0.916520 0.655496 0.033 Uiso 1 1 calc R . . . .
H2B H 0.093640 0.874349 0.748353 0.033 Uiso 1 1 calc R . . . .
C3 C 0.2242(6) 1.0191(5) 0.6559(4) 0.0260(13) Uani 1 1 d . . . . .
H3A H 0.280304 0.994638 0.708807 0.031 Uiso 1 1 calc R . . . .
H3B H 0.132212 1.048602 0.670809 0.031 Uiso 1 1 calc R . . . .
C4 C 0.2922(6) 1.0944(4) 0.5691(5) 0.0281(13) Uani 1 1 d . . . . .
H4A H 0.226390 1.129343 0.520887 0.034 Uiso 1 1 calc R . . . .
H4B H 0.320803 1.143165 0.582907 0.034 Uiso 1 1 calc R . . . .
C5 C 0.4821(6) 0.6683(4) 0.6653(4) 0.0245(12) Uani 1 1 d . . . . .
C6 C 0.5808(6) 0.6048(4) 0.7325(4) 0.0244(12) Uani 1 1 d . . . . .
C7 C 0.5479(7) 0.5123(4) 0.7985(4) 0.0267(13) Uani 1 1 d . . . . .
H7 H 0.611182 0.471599 0.843446 0.032 Uiso 1 1 calc R . . . .
C8 C 0.4267(7) 0.4760(4) 0.8023(4) 0.0284(13) Uani 1 1 d . . . . .
C9 C 0.3346(7) 0.5377(4) 0.7346(4) 0.0278(13) Uani 1 1 d . . . . .
H9 H 0.253004 0.515907 0.734393 0.033 Uiso 1 1 calc R . . . .
C10 C 0.3610(6) 0.6321(4) 0.6663(4) 0.0246(12) Uani 1 1 d . . . . .
C11 C 0.2630(6) 0.6938(4) 0.5921(4) 0.0249(12) Uani 1 1 d . . . . .
H11B H 0.187685 0.657022 0.601630 0.030 Uiso 1 1 calc R . . . .
H11A H 0.311726 0.703765 0.532073 0.030 Uiso 1 1 calc R . . . .
C12 C 0.7226(6) 0.6351(4) 0.7277(5) 0.0281(13) Uani 1 1 d . . . . .
C13 C 0.8043(7) 0.6416(5) 0.6359(5) 0.0360(15) Uani 1 1 d . . . . .
H13A H 0.816257 0.577911 0.635018 0.054 Uiso 1 1 calc GR . . . .
H13B H 0.894022 0.659569 0.631842 0.054 Uiso 1 1 calc GR . . . .
H13C H 0.753460 0.691346 0.583698 0.054 Uiso 1 1 calc GR . . . .
C14 C 0.8103(7) 0.5585(5) 0.8093(5) 0.0388(16) Uani 1 1 d . . . . .
H14A H 0.758895 0.550090 0.867486 0.058 Uiso 1 1 calc GR . . . .
H14B H 0.895682 0.582140 0.805011 0.058 Uiso 1 1 calc GR . . . .
H14C H 0.830997 0.495623 0.806432 0.058 Uiso 1 1 calc GR . . . .
C15 C 0.7047(8) 0.7362(5) 0.7305(6) 0.0418(18) Uani 1 1 d . . . . .
H15A H 0.660093 0.787628 0.676148 0.063 Uiso 1 1 calc GR . . . .
H15B H 0.794562 0.751242 0.731383 0.063 Uiso 1 1 calc GR . . . .
H15C H 0.648372 0.733047 0.785716 0.063 Uiso 1 1 calc GR . . . .
C16 C 0.3997(8) 0.3729(5) 0.8798(5) 0.0346(15) Uani 1 1 d . . . . .
C17 C 0.3760(9) 0.3756(6) 0.9745(5) 0.0460(18) Uani 1 1 d . . . . .
H17A H 0.363489 0.310372 1.023028 0.069 Uiso 1 1 calc GR . . . .
H17B H 0.294238 0.422655 0.974518 0.069 Uiso 1 1 calc GR . . . .
H17C H 0.455369 0.395571 0.985436 0.069 Uiso 1 1 calc GR . . . .
C18 C 0.5241(9) 0.2933(5) 0.8839(6) 0.053(2) Uani 1 1 d . . . . .
H18A H 0.537667 0.288241 0.825956 0.079 Uiso 1 1 calc GR . . . .
H18B H 0.507205 0.230108 0.934348 0.079 Uiso 1 1 calc GR . . . .
H18C H 0.606123 0.311312 0.893777 0.079 Uiso 1 1 calc GR . . . .
C19 C 0.2707(10) 0.3423(6) 0.8642(6) 0.059(2) Uani 1 1 d . . . . .
H19A H 0.283261 0.340123 0.805011 0.089 Uiso 1 1 calc GR . . . .
H19B H 0.190178 0.390097 0.864621 0.089 Uiso 1 1 calc GR . . . .
H19C H 0.257584 0.277395 0.913259 0.089 Uiso 1 1 calc GR . . . .
C20 C 0.2270(6) 0.8992(4) 0.3694(4) 0.0220(12) Uani 1 1 d . . . . .
C21 C 0.2485(6) 0.9092(4) 0.2771(4) 0.0262(13) Uani 1 1 d . . . . .
C22 C 0.1753(7) 0.8552(5) 0.2539(4) 0.0284(13) Uani 1 1 d . . . . .
H22 H 0.190653 0.860969 0.193406 0.034 Uiso 1 1 calc R . . . .
C23 C 0.0813(6) 0.7936(5) 0.3146(5) 0.0278(13) Uani 1 1 d . . . . .
C24 C 0.0564(6) 0.7893(4) 0.4037(4) 0.0270(13) Uani 1 1 d . . . . .
H24 H -0.007359 0.750028 0.446190 0.032 Uiso 1 1 calc R . . . .
C25 C 0.1246(6) 0.8423(4) 0.4301(4) 0.0233(12) Uani 1 1 d . . . . .
C26 C 0.0874(6) 0.8416(4) 0.5241(4) 0.0239(12) Uani 1 1 d . . . . .
H26A H 0.059850 0.910073 0.515281 0.029 Uiso 1 1 calc R . . . .
H26B H 0.007670 0.807071 0.553339 0.029 Uiso 1 1 calc R . . . .
C27 C 0.3529(7) 0.9745(5) 0.2054(5) 0.0320(14) Uani 1 1 d . . . . .
C28 C 0.3488(9) 0.9847(6) 0.1070(5) 0.0465(19) Uani 1 1 d . . . . .
H28A H 0.255991 1.011756 0.086749 0.070 Uiso 1 1 calc GR . . . .
H28B H 0.375599 0.920136 0.107738 0.070 Uiso 1 1 calc GR . . . .
H28C H 0.412239 1.028625 0.064708 0.070 Uiso 1 1 calc GR . . . .
C29 C 0.3191(11) 1.0802(5) 0.1981(5) 0.055(2) Uani 1 1 d . . . . .
H29A H 0.224777 1.107785 0.181317 0.083 Uiso 1 1 calc GR . . . .
H29B H 0.381554 1.121315 0.151054 0.083 Uiso 1 1 calc GR . . . .
H29C H 0.329794 1.077766 0.257181 0.083 Uiso 1 1 calc GR . . . .
C30 C 0.5014(8) 0.9272(7) 0.2363(6) 0.055(2) Uani 1 1 d . . . . .
H30A H 0.566209 0.969955 0.194196 0.082 Uiso 1 1 calc GR . . . .
H30B H 0.524080 0.863194 0.235534 0.082 Uiso 1 1 calc GR . . . .
H30C H 0.506695 0.918753 0.298439 0.082 Uiso 1 1 calc GR . . . .
C31 C 0.0043(7) 0.7366(5) 0.2834(5) 0.0402(17) Uani 1 1 d D . . . .
C32 C -0.004(3) 0.6310(15) 0.3660(16) 0.103(5) Uiso 0.5 1 d D . P A 1
H32A H 0.088561 0.595773 0.381009 0.154 Uiso 0.5 1 calc R . P A 1
H32B H -0.052777 0.637729 0.419629 0.154 Uiso 0.5 1 calc R . P A 1
H32C H -0.052888 0.594470 0.348404 0.154 Uiso 0.5 1 calc R . P A 1
C33 C 0.079(3) 0.717(2) 0.2018(16) 0.103(5) Uiso 0.5 1 d D . P A 1
H33A H 0.173268 0.685309 0.216231 0.154 Uiso 0.5 1 calc R . P A 1
H33B H 0.031289 0.674807 0.191392 0.154 Uiso 0.5 1 calc R . P A 1
H33C H 0.080391 0.779701 0.146504 0.154 Uiso 0.5 1 calc R . P A 1
C34 C -0.143(2) 0.787(2) 0.264(2) 0.103(5) Uiso 0.5 1 d D . P A 1
H34A H -0.187125 0.797570 0.316856 0.154 Uiso 0.5 1 calc R . P A 1
H34B H -0.143731 0.849482 0.209561 0.154 Uiso 0.5 1 calc R . P A 1
H34C H -0.192833 0.744588 0.254449 0.154 Uiso 0.5 1 calc R . P A 1
C32A C -0.0847(15) 0.6680(11) 0.3601(9) 0.0376(19) Uiso 0.5 1 d D . P A 2
H32D H -0.145892 0.704136 0.390223 0.056 Uiso 0.5 1 calc R . P A 2
H32E H -0.139074 0.642143 0.334233 0.056 Uiso 0.5 1 calc R . P A 2
H32F H -0.026324 0.613595 0.404936 0.056 Uiso 0.5 1 calc R . P A 2
C33A C 0.1041(15) 0.6837(11) 0.2325(10) 0.0376(19) Uiso 0.5 1 d D . P A 2
H33D H 0.159020 0.730262 0.184100 0.056 Uiso 0.5 1 calc R . P A 2
H33E H 0.164489 0.629536 0.276054 0.056 Uiso 0.5 1 calc R . P A 2
H33F H 0.051740 0.658084 0.205352 0.056 Uiso 0.5 1 calc R . P A 2
C34A C -0.0986(15) 0.8184(10) 0.2092(10) 0.0376(19) Uiso 0.5 1 d D . P A 2
H34D H -0.046360 0.864671 0.158220 0.056 Uiso 0.5 1 calc R . P A 2
H34E H -0.147367 0.786623 0.186151 0.056 Uiso 0.5 1 calc R . P A 2
H34F H -0.164507 0.853733 0.238172 0.056 Uiso 0.5 1 calc R . P A 2
C35 C 0.1648(17) 0.8120(12) 0.9358(9) 0.126(2) Uani 1 1 d D . . . .
C36 C 0.2894(18) 0.7683(13) 0.9055(9) 0.126(2) Uani 1 1 d D . . . .
H36 H 0.373115 0.793655 0.888927 0.151 Uiso 1 1 calc R . . . .
C37 C 0.2697(18) 0.6819(13) 0.9037(9) 0.126(2) Uani 1 1 d D . . . .
H37 H 0.348978 0.646244 0.887367 0.151 Uiso 1 1 calc R . . . .
C38 C 0.1432(17) 0.6396(13) 0.9238(9) 0.126(2) Uani 1 1 d D . . . .
H38 H 0.136554 0.581718 0.919839 0.151 Uiso 1 1 calc R . . . .
C39 C 0.0405(18) 0.6931(12) 0.9479(9) 0.126(2) Uani 1 1 d D . . . .
H39 H -0.044369 0.669617 0.961609 0.151 Uiso 1 1 calc R . . . .
C40 C 0.0363(18) 0.7801(12) 0.9566(9) 0.126(2) Uani 1 1 d D . . . .
H40 H -0.044188 0.813404 0.974460 0.151 Uiso 1 1 calc R . . . .
C41 C 0.1653(18) 0.9058(12) 0.9445(9) 0.126(2) Uani 1 1 d D . . . .
H41A H 0.202860 0.888826 1.002370 0.189 Uiso 1 1 calc GR . . . .
H41B H 0.071688 0.940383 0.943512 0.189 Uiso 1 1 calc GR . . . .
H41C H 0.221768 0.948047 0.893258 0.189 Uiso 1 1 calc GR . . . .
C42 C 0.382(4) 0.438(2) 0.506(2) 0.170(6) Uiso 0.5 1 d . . P B -1
H42 H 0.305632 0.417468 0.497275 0.204 Uiso 0.5 1 calc R . P B -1
C43 C 0.409(3) 0.5353(19) 0.449(2) 0.170(6) Uiso 0.5 1 d DG . P B -1
H43 H 0.350450 0.579197 0.402222 0.204 Uiso 0.5 1 calc R . P B -1
C44 C 0.524(3) 0.5665(15) 0.4620(19) 0.170(6) Uiso 0.5 1 d DG . P B -1
C45 C 0.612(3) 0.5008(18) 0.532(2) 0.170(6) Uiso 0.5 1 d DG . P B -1
H45 H 0.689068 0.521737 0.540714 0.204 Uiso 0.5 1 calc R . P B -1
C46 C 0.585(4) 0.4039(17) 0.589(2) 0.170(6) Uiso 0.5 1 d G . P B -1
H46 H 0.644253 0.360008 0.635767 0.204 Uiso 0.5 1 calc R . P B -1
C47 C 0.470(4) 0.3727(16) 0.576(2) 0.170(6) Uiso 0.5 1 d G . P B -1
H47 H 0.452535 0.307872 0.614050 0.204 Uiso 0.5 1 calc R . P B -1
C48 C 0.553(4) 0.6756(18) 0.398(2) 0.170(6) Uiso 0.5 1 d D . P B -1
H48A H 0.579681 0.702815 0.434734 0.254 Uiso 0.5 1 calc GR . P B -1
H48B H 0.470229 0.715970 0.367288 0.254 Uiso 0.5 1 calc GR . P B -1
H48C H 0.627078 0.675041 0.351368 0.254 Uiso 0.5 1 calc GR . P B -1

loop_
_atom_site_aniso_label
_atom_site_aniso_U_11
_atom_site_aniso_U_22
_atom_site_aniso_U_33
_atom_site_aniso_U_23
_atom_site_aniso_U_13
_atom_site_aniso_U_12
Yb1 0.01968(14) 0.01530(13) 0.02539(14) -0.00857(10) -0.00236(9) -0.00314(9)
N1 0.024(3) 0.017(2) 0.029(3) -0.010(2) -0.008(2) -0.0003(19)
O1 0.021(2) 0.0133(19) 0.036(2) -0.0032(17) -0.0077(17) -0.0019(15)
O2 0.033(2) 0.024(2) 0.024(2) -0.0091(18) -0.0015(18) -0.0131(18)
O3 0.030(2) 0.026(2) 0.033(2) -0.0178(19) 0.0090(18) -0.0117(18)
O4 0.019(2) 0.0164(18) 0.033(2) -0.0149(17) 0.0024(16) -0.0031(15)
C1 0.030(3) 0.023(3) 0.023(3) -0.008(2) -0.003(2) -0.008(2)
C2 0.024(3) 0.028(3) 0.032(3) -0.014(3) 0.003(2) -0.008(2)
C3 0.025(3) 0.029(3) 0.031(3) -0.021(3) 0.001(2) -0.002(2)
C4 0.027(3) 0.019(3) 0.039(4) -0.016(3) 0.001(3) 0.001(2)
C5 0.025(3) 0.016(3) 0.031(3) -0.010(2) -0.002(2) 0.000(2)
C6 0.024(3) 0.018(3) 0.030(3) -0.011(2) -0.005(2) 0.000(2)
C7 0.031(3) 0.019(3) 0.028(3) -0.009(2) -0.006(3) -0.002(2)
C8 0.032(3) 0.018(3) 0.034(3) -0.009(3) -0.004(3) -0.006(2)
C9 0.029(3) 0.024(3) 0.030(3) -0.011(3) -0.003(3) -0.006(2)
C10 0.026(3) 0.016(3) 0.034(3) -0.013(2) -0.006(2) 0.000(2)
C11 0.013(3) 0.022(3) 0.039(3) -0.012(3) -0.007(2) -0.001(2)
C12 0.027(3) 0.018(3) 0.040(4) -0.013(3) -0.009(3) -0.002(2)
C13 0.026(3) 0.030(3) 0.047(4) -0.014(3) 0.002(3) -0.006(3)
C14 0.033(4) 0.033(4) 0.050(4) -0.014(3) -0.018(3) -0.003(3)
C15 0.039(4) 0.028(3) 0.070(5) -0.029(4) -0.017(4) -0.002(3)
C16 0.044(4) 0.020(3) 0.033(4) -0.005(3) -0.001(3) -0.009(3)
C17 0.059(5) 0.032(4) 0.035(4) -0.005(3) -0.003(3) -0.007(3)
C18 0.067(6) 0.021(3) 0.053(5) -0.005(3) 0.007(4) -0.006(3)
C19 0.081(6) 0.035(4) 0.049(5) 0.006(4) -0.014(4) -0.037(4)
C20 0.023(3) 0.015(3) 0.025(3) -0.006(2) -0.008(2) 0.000(2)
C21 0.030(3) 0.019(3) 0.030(3) -0.012(2) -0.005(3) -0.001(2)
C22 0.036(3) 0.026(3) 0.028(3) -0.015(3) -0.005(3) -0.002(3)
C23 0.024(3) 0.027(3) 0.039(4) -0.021(3) -0.005(3) -0.001(2)
C24 0.025(3) 0.021(3) 0.035(3) -0.011(3) -0.008(3) -0.002(2)
C25 0.018(3) 0.021(3) 0.031(3) -0.011(2) -0.011(2) 0.003(2)
C26 0.020(3) 0.021(3) 0.027(3) -0.008(2) -0.006(2) 0.000(2)
C27 0.041(4) 0.031(3) 0.029(3) -0.016(3) -0.001(3) -0.010(3)
C28 0.071(6) 0.045(4) 0.030(4) -0.021(3) 0.011(4) -0.022(4)
C29 0.111(8) 0.028(4) 0.030(4) -0.012(3) 0.008(4) -0.028(4)
C30 0.039(4) 0.073(6) 0.052(5) -0.023(4) 0.002(4) -0.023(4)
C31 0.037(4) 0.044(4) 0.057(5) -0.036(4) -0.001(3) -0.011(3)
C35 0.144(5) 0.147(6) 0.062(3) -0.036(4) -0.027(3) 0.022(5)
C36 0.144(5) 0.147(6) 0.062(3) -0.036(4) -0.027(3) 0.022(5)
C37 0.144(5) 0.147(6) 0.062(3) -0.036(4) -0.027(3) 0.022(5)
C38 0.144(5) 0.147(6) 0.062(3) -0.036(4) -0.027(3) 0.022(5)
C39 0.144(5) 0.147(6) 0.062(3) -0.036(4) -0.027(3) 0.022(5)
C40 0.144(5) 0.147(6) 0.062(3) -0.036(4) -0.027(3) 0.022(5)
C41 0.144(5) 0.147(6) 0.062(3) -0.036(4) -0.027(3) 0.022(5)

loop_
_atom_type_symbol
_atom_type_description
_atom_type_scat_dispersion_real
_atom_type_scat_dispersion_imag
_atom_type_scat_source
C C 0.0033 0.0016 'International Tables Vol C Tables 4.2.6.8 and 6.1.1.4'
H H 0.0000 0.0000 'International Tables Vol C Tables 4.2.6.8 and 6.1.1.4'
N N 0.0061 0.0033 'International Tables Vol C Tables 4.2.6.8 and 6.1.1.4'
O O 0.0106 0.0060 'International Tables Vol C Tables 4.2.6.8 and 6.1.1.4'
Yb Yb -0.3850 5.5486 'International Tables Vol C Tables 4.2.6.8 and 6.1.1.4'

loop_
_geom_angle_atom_site_label_1
_geom_angle_atom_site_label_2
_geom_angle_atom_site_label_3
_geom_angle
_geom_angle_site_symmetry_1
_geom_angle_site_symmetry_3
_geom_angle_publ_flag
N1 Yb1 Yb1 166.98(11) . 2_676 ?
O1 Yb1 Yb1 109.06(11) . 2_676 ?
O1 Yb1 N1 76.98(15) . . ?
O1 Yb1 O2 119.70(16) . . ?
O1 Yb1 O3 108.60(16) . . ?
O1 Yb1 O4 125.68(15) . . ?
O1 Yb1 O4 87.36(15) . 2_676 ?
O2 Yb1 Yb1 106.87(11) . 2_676 ?
O2 Yb1 N1 78.65(15) . . ?
O2 Yb1 O3 110.01(16) . . ?
O2 Yb1 O4 111.03(15) . . ?
O2 Yb1 O4 96.94(15) . 2_676 ?
O3 Yb1 Yb1 100.97(10) . 2_676 ?
H32Db C32Ab H32E 109.5 . . ?
H32Eb C32Ab H32F 109.5 . . ?
H32Db C32Ab H32F 109.5 . . ?
H33Db C33Ab H33E 109.5 . . ?
H33Eb C33Ab H33F 109.5 . . ?
H33Db C33Ab H33F 109.5 . . ?
O3 Yb1 N1 66.01(15) . . ?
O4 Yb1 Yb1 34.22(9) 2_676 2_676 ?
O4 Yb1 Yb1 33.64(10) . 2_676 ?
O4 Yb1 N1 158.46(15) 2_676 . ?
O4 Yb1 N1 133.51(15) . . ?
O4 Yb1 O3 68.10(14) . . ?
O4 Yb1 O3 134.18(14) 2_676 . ?
O4 Yb1 O4 67.86(16) 2_676 . ?
H34Db C34Ab H34E 109.5 . . ?
H34Eb C34Ab H34F 109.5 . . ?
H34Db C34Ab H34F 109.5 . . ?
C33Ab C31 C23 111.4(8) . . ?
C32Ab C31 C23 114.0(8) . . ?
C32Ab C31 C33A 112.2(9) . . ?
C32Ab C31 C34A 106.1(9) . . ?
C33Ab C31 C34A 106.2(9) . . ?
H32Aa C32A H32B 109.5 . . ?
H32Aa C32A H32C 109.5 . . ?
H32Ba C32A H32C 109.5 . . ?
H33Aa C33A H33B 109.5 . . ?
H33Aa C33A H33C 109.5 . . ?
H33Ba C33A H33C 109.5 . . ?
H34Aa C34A H34B 109.5 . . ?
H34Ba C34A H34C 109.5 . . ?
H34Aa C34A H34C 109.5 . . ?
C1 N1 Yb1 109.4(3) . . ?
C1 N1 C11 110.0(5) . . ?
C1 N1 C26 109.1(5) . . ?
C11 N1 Yb1 109.4(3) . . ?
C26 N1 Yb1 108.2(3) . . ?
C26 N1 C11 110.6(4) . . ?
C5 O1 Yb1 140.7(4) . . ?
C20 O2 Yb1 138.5(4) . . ?
C2 O3 Yb1 126.3(3) . . ?
C2 O3 C3 114.6(4) . . ?
C3 O3 Yb1 118.9(3) . . ?
Yb1 O4 Yb1 112.14(16) 2_676 . ?
C4 O4 Yb1 118.7(3) . . ?
C4 O4 Yb1 128.4(3) . 2_676 ?
N1 C1 H1A 109.4 . . ?
N1 C1 H1B 109.4 . . ?
N1 C1 C2 111.4(5) . . ?
H1A C1 H1B 108.0 . . ?
C2 C1 H1A 109.4 . . ?
C2 C1 H1B 109.4 . . ?
O3 C2 C1 106.2(5) . . ?
O3 C2 H2A 110.5 . . ?
O3 C2 H2B 110.5 . . ?
C1 C2 H2A 110.5 . . ?
C1 C2 H2B 110.5 . . ?
H2A C2 H2B 108.7 . . ?
O3 C3 H3A 110.8 . . ?
O3 C3 H3B 110.8 . . ?
O3 C3 C4 105.0(5) . . ?
H3A C3 H3B 108.8 . . ?
C4 C3 H3A 110.8 . . ?
C4 C3 H3B 110.8 . . ?
O4 C4 C3 109.1(5) . . ?
O4 C4 H4A 109.9 . . ?
O4 C4 H4B 109.9 . . ?
C3 C4 H4A 109.9 . . ?
C3 C4 H4B 109.9 . . ?
H4A C4 H4B 108.3 . . ?
O1 C5 C6 122.4(5) . . ?
O1 C5 C10 119.2(5) . . ?
C10 C5 C6 118.5(5) . . ?
C5 C6 C12 120.9(5) . . ?
C7 C6 C5 117.7(6) . . ?
C7 C6 C12 121.3(5) . . ?
C6 C7 H7 117.7 . . ?
C6 C7 C8 124.7(6) . . ?
C8 C7 H7 117.7 . . ?
C7 C8 C16 120.2(6) . . ?
C9 C8 C7 116.5(6) . . ?
C9 C8 C16 123.2(6) . . ?
C8 C9 H9 119.1 . . ?
C8 C9 C10 121.7(6) . . ?
C10 C9 H9 119.1 . . ?
C5 C10 C11 119.2(5) . . ?
C9 C10 C5 120.8(6) . . ?
C9 C10 C11 120.0(5) . . ?
N1 C11 H11B 108.6 . . ?
N1 C11 H11A 108.6 . . ?
C10 C11 N1 114.6(5) . . ?
C10 C11 H11B 108.6 . . ?
C10 C11 H11A 108.6 . . ?
H11B C11 H11A 107.6 . . ?
C6 C12 C13 108.1(5) . . ?
C6 C12 C14 112.5(5) . . ?
C6 C12 C15 111.3(5) . . ?
C14 C12 C13 108.0(5) . . ?
C15 C12 C13 109.9(6) . . ?
C15 C12 C14 107.1(5) . . ?
C12 C13 H13A 109.5 . . ?
C12 C13 H13B 109.5 . . ?
C12 C13 H13C 109.5 . . ?
H13A C13 H13B 109.5 . . ?
H13A C13 H13C 109.5 . . ?
H13B C13 H13C 109.5 . . ?
C12 C14 H14A 109.5 . . ?
C12 C14 H14B 109.5 . . ?
C12 C14 H14C 109.5 . . ?
H14A C14 H14B 109.5 . . ?
H14A C14 H14C 109.5 . . ?
H14B C14 H14C 109.5 . . ?
C12 C15 H15A 109.5 . . ?
C12 C15 H15B 109.5 . . ?
C12 C15 H15C 109.5 . . ?
H15A C15 H15B 109.5 . . ?
H15A C15 H15C 109.5 . . ?
H15B C15 H15C 109.5 . . ?
C17 C16 C8 109.7(6) . . ?
C17 C16 C19 108.0(7) . . ?
C18 C16 C8 110.6(6) . . ?
C18 C16 C17 108.4(6) . . ?
C18 C16 C19 108.4(7) . . ?
C19 C16 C8 111.6(6) . . ?
C16 C17 H17A 109.5 . . ?
C16 C17 H17B 109.5 . . ?
C16 C17 H17C 109.5 . . ?
H17A C17 H17B 109.5 . . ?
H17A C17 H17C 109.5 . . ?
H17B C17 H17C 109.5 . . ?
C16 C18 H18A 109.5 . . ?
C16 C18 H18B 109.5 . . ?
C16 C18 H18C 109.5 . . ?
H18A C18 H18B 109.5 . . ?
H18A C18 H18C 109.5 . . ?
H18B C18 H18C 109.5 . . ?
C16 C19 H19A 109.5 . . ?
C16 C19 H19B 109.5 . . ?
C16 C19 H19C 109.5 . . ?
H19A C19 H19B 109.5 . . ?
H19A C19 H19C 109.5 . . ?
H19B C19 H19C 109.5 . . ?
O2 C20 C21 123.4(5) . . ?
O2 C20 C25 118.3(5) . . ?
C25 C20 C21 118.3(5) . . ?
C20 C21 C27 121.3(5) . . ?
C22 C21 C20 117.7(6) . . ?
C22 C21 C27 121.0(6) . . ?
C21 C22 H22 117.7 . . ?
C23 C22 C21 124.6(6) . . ?
C23 C22 H22 117.7 . . ?
C22 C23 C24 116.5(5) . . ?
C22 C23 C31 121.5(6) . . ?
C24 C23 C31 122.0(6) . . ?
C23 C24 H24 119.3 . . ?
C25 C24 C23 121.3(6) . . ?
C25 C24 H24 119.3 . . ?
C20 C25 C26 119.0(5) . . ?
C24 C25 C20 121.3(6) . . ?
C24 C25 C26 119.7(6) . . ?
N1 C26 C25 114.1(5) . . ?
N1 C26 H26A 108.7 . . ?
N1 C26 H26B 108.7 . . ?
C25 C26 H26A 108.7 . . ?
C25 C26 H26B 108.7 . . ?
H26A C26 H26B 107.6 . . ?
C28 C27 C21 113.0(6) . . ?
C28 C27 C30 107.6(6) . . ?
C29 C27 C21 109.9(6) . . ?
C29 C27 C28 106.8(6) . . ?
C29 C27 C30 110.3(7) . . ?
C30 C27 C21 109.2(6) . . ?
C27 C28 H28A 109.5 . . ?
C27 C28 H28B 109.5 . . ?
C27 C28 H28C 109.5 . . ?
H28A C28 H28B 109.5 . . ?
H28A C28 H28C 109.5 . . ?
H28B C28 H28C 109.5 . . ?
C27 C29 H29A 109.5 . . ?
C27 C29 H29B 109.5 . . ?
C27 C29 H29C 109.5 . . ?
H29A C29 H29B 109.5 . . ?
H29A C29 H29C 109.5 . . ?
H29B C29 H29C 109.5 . . ?
C27 C30 H30A 109.5 . . ?
C27 C30 H30B 109.5 . . ?
C27 C30 H30C 109.5 . . ?
H30A C30 H30B 109.5 . . ?
H30A C30 H30C 109.5 . . ?
H30B C30 H30C 109.5 . . ?
C23 C31 C32 108.1(12) . . ?
C23 C31 C34A 106.2(7) . . ?
C31 C32A H32A 109.5 . . ?
C31 C32A H32B 109.5 . . ?
C31 C32A H32C 109.5 . . ?
C31 C33A H33A 109.5 . . ?
C31 C33A H33B 109.5 . . ?
C31 C33A H33C 109.5 . . ?
C31 C34A H34A 109.5 . . ?
C31 C32Ab H32D 109.5 . . ?
C31 C32Ab H32E 109.5 . . ?
C31 C32Ab H32F 109.5 . . ?
C31 C34A H34B 109.5 . . ?
C31 C34A H34C 109.5 . . ?
C36 C35 C41 118.2(16) . . ?
C40 C35 C36 127.1(17) . . ?
C40 C35 C41 114.6(15) . . ?
C35 C36 H36 125.0 . . ?
C37 C36 C35 110.1(17) . . ?
C37 C36 H36 125.0 . . ?
C36 C37 H37 115.6 . . ?
C36 C37 C38 128.8(18) . . ?
C38 C37 H37 115.6 . . ?
C37 C38 H38 124.6 . . ?
C39 C38 C37 110.8(19) . . ?
C39 C38 H38 124.6 . . ?
C38 C39 H39 114.8 . . ?
C38 C39 C40 130(2) . . ?
C40 C39 H39 114.8 . . ?
C35 C40 C39 112.8(17) . . ?
C35 C40 H40 123.6 . . ?
C39 C40 H40 123.6 . . ?
C35 C41 H41A 109.5 . . ?
C35 C41 H41B 109.5 . . ?
C35 C41 H41C 109.5 . . ?
H41A C41 H41B 109.5 . . ?
H41A C41 H41C 109.5 . . ?
H41B C41 H41C 109.5 . . ?
C43 C42 H42 120.0 . . ?
C43 C42 C47 120.0 . . ?
C47 C42 H42 120.0 . . ?
C42 C43 H43 120.0 . . ?
C44 C43 C42 120.0 . . ?
C44 C43 H43 120.0 . . ?
C43 C44 C45 120.0 . . ?
C43 C44 C48 119.5(8) . . ?
C45 C44 C48 120.5(8) . . ?
C44 C45 H45 120.0 . . ?
C44 C45 C46 120.0 . . ?
C46 C45 H45 120.0 . . ?
C45 C46 H46 120.0 . . ?
C45 C46 C47 120.0 . . ?
C47 C46 H46 120.0 . . ?
C42 C47 H47 120.0 . . ?
C46 C47 C42 120.0 . . ?
C46 C47 H47 120.0 . . ?
C44 C48 H48A 109.5 . . ?
C44 C48 H48B 109.5 . . ?
C44 C48 H48C 109.5 . . ?
H48A C48 H48B 109.5 . . ?
H48A C48 H48C 109.5 . . ?
H48B C48 H48C 109.5 . . ?
C31 C33Ab H33D 109.5 . . ?
C31 C33Ab H33E 109.5 . . ?
C31 C33Ab H33F 109.5 . . ?
C31 C34Ab H34D 109.5 . . ?
C31 C34Ab H34E 109.5 . . ?
C31 C34Ab H34F 109.5 . . ?

loop_
_geom_bond_atom_site_label_1
_geom_bond_atom_site_label_2
_geom_bond_distance
_geom_bond_site_symmetry_2
_geom_bond_publ_flag
Yb1 Yb1 3.7066(8) 2_676 ?
Yb1 N1 2.524(5) . ?
Yb1 O1 2.115(4) . ?
Yb1 O2 2.118(4) . ?
Yb1 O3 2.366(4) . ?
Yb1 O4 2.217(4) 2_676 ?
Yb1 O4 2.251(4) . ?
C32Ab H32D 0.9600 . ?
C32Ab H32E 0.9600 . ?
C32Ab H32F 0.9600 . ?
C33Ab H33D 0.9600 . ?
C33Ab H33E 0.9600 . ?
C33Ab H33F 0.9600 . ?
C34Ab H34D 0.9600 . ?
C34Ab H34E 0.9600 . ?
C34Ab H34F 0.9600 . ?
N1 C1 1.481(8) . ?
N1 C11 1.488(7) . ?
N1 C26 1.483(7) . ?
O1 C5 1.343(7) . ?
O2 C20 1.345(7) . ?
O3 C2 1.428(7) . ?
O3 C3 1.451(7) . ?
O4 Yb1 2.217(4) 2_676 ?
O4 C4 1.416(7) . ?
C1 H1A 0.9700 . ?
C1 H1B 0.9700 . ?
C1 C2 1.520(8) . ?
C2 H2A 0.9700 . ?
C2 H2B 0.9700 . ?
C3 H3A 0.9700 . ?
C3 H3B 0.9700 . ?
C3 C4 1.507(9) . ?
C4 H4A 0.9700 . ?
C4 H4B 0.9700 . ?
C5 C6 1.424(8) . ?
C5 C10 1.407(8) . ?
C6 C7 1.388(8) . ?
C6 C12 1.536(8) . ?
C7 H7 0.9300 . ?
C7 C8 1.395(9) . ?
C8 C9 1.382(9) . ?
C8 C16 1.537(8) . ?
C9 H9 0.9300 . ?
C9 C10 1.399(8) . ?
C10 C11 1.482(8) . ?
C11 H11B 0.9700 . ?
C11 H11A 0.9700 . ?
C12 C13 1.543(10) . ?
C12 C14 1.537(9) . ?
C12 C15 1.537(8) . ?
C13 H13A 0.9600 . ?
C13 H13B 0.9600 . ?
C13 H13C 0.9600 . ?
C14 H14A 0.9600 . ?
C14 H14B 0.9600 . ?
C14 H14C 0.9600 . ?
C15 H15A 0.9600 . ?
C15 H15B 0.9600 . ?
C15 H15C 0.9600 . ?
C16 C17 1.529(10) . ?
C16 C18 1.520(10) . ?
C16 C19 1.530(11) . ?
C17 H17A 0.9600 . ?
C17 H17B 0.9600 . ?
C17 H17C 0.9600 . ?
C18 H18A 0.9600 . ?
C18 H18B 0.9600 . ?
C18 H18C 0.9600 . ?
C19 H19A 0.9600 . ?
C19 H19B 0.9600 . ?
C19 H19C 0.9600 . ?
C20 C21 1.413(8) . ?
C20 C25 1.411(8) . ?
C21 C22 1.396(9) . ?
C21 C27 1.540(9) . ?
C22 H22 0.9300 . ?
C22 C23 1.388(9) . ?
C23 C24 1.394(9) . ?
C23 C31 1.541(9) . ?
C24 H24 0.9300 . ?
C24 C25 1.384(8) . ?
C25 C26 1.502(8) . ?
C26 H26A 0.9700 . ?
C26 H26B 0.9700 . ?
C27 C28 1.531(9) . ?
C27 C29 1.527(9) . ?
C27 C30 1.536(11) . ?
C28 H28A 0.9600 . ?
C28 H28B 0.9600 . ?
C28 H28C 0.9600 . ?
C29 H29A 0.9600 . ?
C29 H29B 0.9600 . ?
C29 H29C 0.9600 . ?
C30 H30A 0.9600 . ?
C30 H30B 0.9600 . ?
C30 H30C 0.9600 . ?
C31 C32 1.556(17) . ?
C31 C33 1.527(17) . ?
C31 C34 1.495(17) . ?
C31 C32A 1.497(13) . ?
C31 C33A 1.524(13) . ?
C31 C34A 1.579(13) . ?
C32A H32A 0.9600 . ?
C32A H32B 0.9600 . ?
C32A H32C 0.9600 . ?
C33A H33A 0.9600 . ?
C33A H33B 0.9600 . ?
C33A H33C 0.9600 . ?
C34A H34A 0.9600 . ?
C34A H34B 0.9600 . ?
C34A H34C 0.9600 . ?
C35 C36 1.400(15) . ?
C35 C40 1.383(15) . ?
C35 C41 1.500(15) . ?
C36 H36 0.9300 . ?
C36 C37 1.384(15) . ?
C37 H37 0.9300 . ?
C37 C38 1.442(15) . ?
C38 H38 0.9300 . ?
C38 C39 1.290(14) . ?
C39 H39 0.9300 . ?
C39 C40 1.389(15) . ?
C40 H40 0.9300 . ?
C41 H41A 0.9600 . ?
C41 H41B 0.9600 . ?
C41 H41C 0.9600 . ?
C42 H42 0.9300 . ?
C42 C43 1.3900 . ?
C42 C47 1.3900 . ?
C43 H43 0.9300 . ?
C43 C44 1.3900 . ?
C44 C45 1.3900 . ?
C44 C48 1.561(14) . ?
C45 H45 0.9300 . ?
C45 C46 1.3900 . ?
C46 H46 0.9300 . ?
C46 C47 1.3900 . ?
C47 H47 0.9300 . ?
C48 H48A 0.9600 . ?
C48 H48B 0.9600 . ?
C48 H48C 0.9600 . ?
